data_7022588
loop_
_publ_author_name
'Zhang, Kun'
'Dai, Jun'
'Wang, Yun-Hong'
'Zeng, Ming-Hua'
'Kurmoo, Mohamedally'

_publ_section_title
;
 Microwave and traditional solvothermal syntheses, crystal structures,
 mass spectrometry and magnetic properties of Co(II)4O4 cubes.
;
_journal_issue 15
_journal_name_full 'Dalton transactions (Cambridge, England : 2003)'
_journal_page_first 5439
_journal_page_last 5446
_journal_paper_doi 10.1039/c3dt00121k
_journal_volume 42
_journal_year 2013
_chemical_formula_sum 'C46 H72 Co4 O22'
_chemical_formula_weight 1212.76
_chemical_name_systematic
;
?
;
_space_group_IT_number 130
_symmetry_cell_setting tetragonal
_symmetry_space_group_name_Hall '-P 4a 2ac'
_symmetry_space_group_name_H-M 'P 4/n c c :2'
_atom_sites_solution_hydrogens geom
_atom_sites_solution_primary direct
_atom_sites_solution_secondary difmap
_audit_creation_method SHELXL-97
_cell_angle_alpha 90.00
_cell_angle_beta 90.00
_cell_angle_gamma 90.00
_cell_formula_units_Z 4
_cell_length_a 16.75200(10)
_cell_length_b 16.75200(10)
_cell_length_c 18.6693(3)
_cell_measurement_reflns_used 6421
_cell_measurement_temperature 296(2)
_cell_measurement_theta_max 27.60
_cell_measurement_theta_min 2.43
_cell_volume 5239.16(10)
_computing_cell_refinement 'Bruker SMART'
_computing_data_collection 'Bruker SMART'
_computing_data_reduction 'Bruker SAINT'
_computing_molecular_graphics 'Bruker SHELXTL'
_computing_publication_material 'Bruker SHELXTL'
_computing_structure_refinement 'SHELXL-97 (Sheldrick, 1997)'
_computing_structure_solution 'SHELXS-97 (Sheldrick, 1990)'
_diffrn_ambient_temperature 296(2)
_diffrn_measured_fraction_theta_full 0.998
_diffrn_measured_fraction_theta_max 0.998
_diffrn_measurement_device_type 'CCD area detector'
_diffrn_measurement_method 'phi and omega scans'
_diffrn_radiation_monochromator graphite
_diffrn_radiation_source 'fine-focus sealed tube'
_diffrn_radiation_type MoK\a
_diffrn_radiation_wavelength 0.71073
_diffrn_reflns_av_R_equivalents 0.0275
_diffrn_reflns_av_unetI/netI 0.0168
_diffrn_reflns_limit_h_max 20
_diffrn_reflns_limit_h_min -13
_diffrn_reflns_limit_k_max 20
_diffrn_reflns_limit_k_min -18
_diffrn_reflns_limit_l_max 22
_diffrn_reflns_limit_l_min -23
_diffrn_reflns_number 18131
_diffrn_reflns_theta_full 25.99
_diffrn_reflns_theta_max 25.99
_diffrn_reflns_theta_min 2.18
_exptl_absorpt_coefficient_mu 1.323
_exptl_absorpt_correction_T_max 0.8574
_exptl_absorpt_correction_T_min 0.7595
_exptl_absorpt_correction_type multi-scan
_exptl_absorpt_process_details SADABS
_exptl_crystal_colour red
_exptl_crystal_density_diffrn 1.538
_exptl_crystal_density_method 'not measured'
_exptl_crystal_description block
_exptl_crystal_F_000 2528
_exptl_crystal_size_max 0.22
_exptl_crystal_size_mid 0.18
_exptl_crystal_size_min 0.12
_refine_diff_density_max 1.350
_refine_diff_density_min -0.904
_refine_diff_density_rms 0.107
_refine_ls_extinction_method none
_refine_ls_goodness_of_fit_ref 1.077
_refine_ls_hydrogen_treatment mixed
_refine_ls_matrix_type full
_refine_ls_number_parameters 173
_refine_ls_number_reflns 2581
_refine_ls_number_restraints 21
_refine_ls_restrained_S_all 1.107
_refine_ls_R_factor_all 0.0613
_refine_ls_R_factor_gt 0.0481
_refine_ls_shift/su_max 0.000
_refine_ls_shift/su_mean 0.000
_refine_ls_structure_factor_coef Fsqd
_refine_ls_weighting_details 'calc w=1/[\s^2^(Fo^2^)+(0.0714P)^2^+15.5302P] where P=(Fo^2^+2Fc^2^)/3'
_refine_ls_weighting_scheme calc
_refine_ls_wR_factor_gt 0.1325
_refine_ls_wR_factor_ref 0.1488
_reflns_number_gt 2087
_reflns_number_total 2581
_reflns_threshold_expression >2sigma(I)
_cod_data_source_file c3dt00121k.txt
_cod_data_source_block 2
_cod_depositor_comments
;
The following automatic conversions were performed:

'_symmetry_cell_setting' value 'Tetragonal' changed to 'tetragonal'
according to /home/saulius/struct/CIF-dictionaries/cif_core.dic
dictionary named 'cif_core.dic' version 2.4.2 from 2011-04-26.

Automatic conversion script
Id: cif_fix_values 1891 2012-01-12 08:04:46Z andrius 
;
_cod_original_sg_symbol_H-M P4/ncc
_cod_database_code 7022588

loop_
_symmetry_equiv_pos_as_xyz
'x, y, z'
'-x+1/2, -y+1/2, z'
'-y+1/2, x, z'
'y, -x+1/2, z'
'-x, y+1/2, -z+1/2'
'x+1/2, -y, -z+1/2'
'y+1/2, x+1/2, -z+1/2'
'-y, -x, -z+1/2'
'-x, -y, -z'
'x-1/2, y-1/2, -z'
'y-1/2, -x, -z'
'-y, x-1/2, -z'
'x, -y-1/2, z-1/2'
'-x-1/2, y, z-1/2'
'-y-1/2, -x-1/2, z-1/2'
'y, x, z-1/2'

loop_
_atom_site_label
_atom_site_type_symbol
_atom_site_fract_x
_atom_site_fract_y
_atom_site_fract_z
_atom_site_U_iso_or_equiv
_atom_site_adp_type
_atom_site_occupancy
_atom_site_symmetry_multiplicity
_atom_site_calc_flag
_atom_site_refinement_flags
Co1 Co 1.16075(3) 0.78295(3) 0.05636(3) 0.0246(2) Uani 1 1 d .
O1 O 1.14970(16) 0.79616(18) 0.16605(15) 0.0350(7) Uani 1 1 d .
O2 O 1.05496(16) 0.72478(16) 0.05612(12) 0.0280(6) Uani 1 1 d .
O3 O 0.92296(16) 0.64975(17) 0.02481(15) 0.0354(7) Uani 1 1 d .
O4 O 1.22460(15) 0.67401(16) 0.05426(13) 0.0255(6) Uani 1 1 d .
O5 O 1.11309(18) 0.90072(18) 0.04422(16) 0.0375(7) Uani 1 1 d .
H5B H 1.1233(8) 0.9208(15) 0.011(2) 0.045 Uiso 1 1 d R
C1 C 1.0913(2) 0.7773(3) 0.2030(2) 0.0350(9) Uani 1 1 d .
H1A H 1.0939 0.7912 0.2512 0.042 Uiso 1 1 calc R
C2 C 1.0201(2) 0.7367(3) 0.1807(2) 0.0328(9) Uani 1 1 d .
C3 C 0.9626(3) 0.7209(3) 0.2345(2) 0.0416(11) Uani 1 1 d .
H3A H 0.9721 0.7378 0.2812 0.050 Uiso 1 1 calc R
C4 C 0.8940(3) 0.6816(3) 0.2194(2) 0.0423(10) Uani 1 1 d .
H4A H 0.8567 0.6719 0.2553 0.051 Uiso 1 1 calc R
C5 C 0.8795(2) 0.6555(2) 0.1490(2) 0.0366(9) Uani 1 1 d .
H5A H 0.8327 0.6278 0.1388 0.044 Uiso 1 1 calc R
C6 C 0.9332(2) 0.6703(2) 0.0953(2) 0.0300(8) Uani 1 1 d .
C7 C 1.0067(2) 0.7117(2) 0.1088(2) 0.0271(8) Uani 1 1 d .
C8 C 0.8476(3) 0.6153(3) 0.0055(3) 0.0471(11) Uani 1 1 d .
H8A H 0.8042 0.6490 0.0219 0.057 Uiso 1 1 calc R
H8B H 0.8418 0.5630 0.0273 0.057 Uiso 1 1 calc R
C9 C 0.8458(4) 0.6082(4) -0.0747(3) 0.0685(17) Uani 1 1 d .
H9A H 0.7971 0.5826 -0.0892 0.103 Uiso 1 1 calc R
H9B H 0.8905 0.5770 -0.0905 0.103 Uiso 1 1 calc R
H9C H 0.8485 0.6604 -0.0956 0.103 Uiso 1 1 calc R
C10 C 1.2012(2) 0.6121(3) 0.1012(2) 0.0356(9) Uani 1 1 d .
H10A H 1.2386 0.5688 0.0979 0.053 Uiso 1 1 calc R
H10B H 1.1490 0.5934 0.0880 0.053 Uiso 1 1 calc R
H10C H 1.2000 0.6319 0.1494 0.053 Uiso 1 1 calc R
C11 C 1.0648(8) 0.9468(8) 0.0858(7) 0.171(5) Uani 1 1 d U
H11A H 1.0931 0.9939 0.1003 0.256 Uiso 1 1 calc R
H11B H 1.0489 0.9172 0.1275 0.256 Uiso 1 1 calc R
H11C H 1.0183 0.9619 0.0590 0.256 Uiso 1 1 calc R
C12 C 0.9752(11) 1.0248(11) 0.2500 0.306(13) Uani 1 2 d SDU
H12A H 0.9206 1.0348 0.2606 0.459 Uiso 0.50 1 d PR
H12B H 0.9791 1.0021 0.2018 0.459 Uiso 0.50 1 d PR
H12C H 1.0056 1.0702 0.2526 0.459 Uiso 0.50 1 d PR
O6 O 1.0104(9) 0.9700(10) 0.2967(8) 0.166(6) Uani 0.50 1 d PDU
H6A H 0.9841 0.9287 0.2971 0.249 Uiso 0.50 1 calc PRD

loop_
_atom_site_aniso_label
_atom_site_aniso_U_11
_atom_site_aniso_U_22
_atom_site_aniso_U_33
_atom_site_aniso_U_23
_atom_site_aniso_U_13
_atom_site_aniso_U_12
Co1 0.0214(3) 0.0279(3) 0.0245(3) -0.00216(19) 0.00080(19) -0.00173(18)
O1 0.0292(14) 0.0483(17) 0.0277(14) -0.0029(12) -0.0003(11) -0.0089(12)
O2 0.0240(13) 0.0353(15) 0.0246(13) -0.0021(10) 0.0010(10) -0.0037(11)
O3 0.0310(15) 0.0405(16) 0.0347(15) -0.0073(12) 0.0010(12) -0.0088(12)
O4 0.0254(13) 0.0253(13) 0.0259(13) 0.0034(10) 0.0004(10) -0.0026(10)
O5 0.0394(17) 0.0351(16) 0.0381(15) -0.0002(12) 0.0121(13) 0.0080(13)
C1 0.033(2) 0.048(2) 0.0239(18) -0.0002(17) -0.0020(16) -0.0031(17)
C2 0.028(2) 0.041(2) 0.0292(19) 0.0037(17) -0.0018(15) -0.0018(17)
C3 0.037(2) 0.061(3) 0.027(2) 0.0025(19) 0.0004(17) -0.0051(19)
C4 0.037(2) 0.058(3) 0.032(2) 0.008(2) 0.0062(18) -0.008(2)
C5 0.029(2) 0.040(2) 0.040(2) 0.0055(18) 0.0015(17) -0.0084(17)
C6 0.0281(19) 0.0299(19) 0.032(2) 0.0003(16) 0.0002(16) 0.0007(15)
C7 0.0244(18) 0.0280(19) 0.0289(19) 0.0035(15) -0.0016(15) 0.0014(14)
C8 0.038(2) 0.057(3) 0.046(3) -0.012(2) -0.001(2) -0.018(2)
C9 0.064(4) 0.090(4) 0.051(3) -0.020(3) -0.005(3) -0.034(3)
C10 0.034(2) 0.037(2) 0.036(2) 0.0092(18) -0.0025(17) -0.0063(17)
C11 0.172(8) 0.159(8) 0.180(8) 0.026(7) 0.014(7) -0.017(7)
C12 0.302(13) 0.302(13) 0.314(16) -0.003(7) -0.003(7) -0.014(10)
O6 0.141(9) 0.174(10) 0.183(10) -0.036(8) 0.036(8) -0.053(8)

loop_
_atom_type_symbol
_atom_type_description
_atom_type_scat_dispersion_real
_atom_type_scat_dispersion_imag
_atom_type_scat_source
C C 0.0033 0.0016 'International Tables Vol C Tables 4.2.6.8 and 6.1.1.4'
H H 0.0000 0.0000 'International Tables Vol C Tables 4.2.6.8 and 6.1.1.4'
O O 0.0106 0.0060 'International Tables Vol C Tables 4.2.6.8 and 6.1.1.4'
Co Co 0.3494 0.9721 'International Tables Vol C Tables 4.2.6.8 and 6.1.1.4'

loop_
_geom_angle_atom_site_label_1
_geom_angle_atom_site_label_2
_geom_angle_atom_site_label_3
_geom_angle
_geom_angle_site_symmetry_1
_geom_angle_site_symmetry_3
O2 Co1 O4 171.68(11) . 2_765
O2 Co1 O1 88.59(10) . .
O4 Co1 O1 93.73(10) 2_765 .
O2 Co1 O4 93.55(10) . 11_675
O4 Co1 O4 84.41(11) 2_765 11_675
O1 Co1 O4 177.17(11) . 11_675
O2 Co1 O4 91.57(10) . .
O4 Co1 O4 80.19(11) 2_765 .
O1 Co1 O4 98.97(11) . .
O4 Co1 O4 82.83(11) 11_675 .
O2 Co1 O5 96.72(12) . .
O4 Co1 O5 91.33(11) 2_765 .
O1 Co1 O5 88.44(12) . .
O4 Co1 O5 89.47(11) 11_675 .
O4 Co1 O5 169.03(11) . .
C1 O1 Co1 126.5(3) . .
C7 O2 Co1 128.9(2) . .
C6 O3 C8 116.9(3) . .
C10 O4 Co1 120.4(2) . 2_765
C10 O4 Co1 121.3(2) . 12_755
Co1 O4 Co1 96.51(10) 2_765 12_755
C10 O4 Co1 118.8(2) . .
Co1 O4 Co1 99.77(11) 2_765 .
Co1 O4 Co1 94.57(10) 12_755 .
C11 O5 Co1 133.2(6) . .
C11 O5 H5B 111.4 . .
Co1 O5 H5B 115.4 . .
O1 C1 C2 128.1(4) . .
O1 C1 H1A 116.0 . .
C2 C1 H1A 116.0 . .
C3 C2 C7 120.4(4) . .
C3 C2 C1 116.7(4) . .
C7 C2 C1 122.9(4) . .
C4 C3 C2 121.3(4) . .
C4 C3 H3A 119.3 . .
C2 C3 H3A 119.3 . .
C3 C4 C5 119.5(4) . .
C3 C4 H4A 120.3 . .
C5 C4 H4A 120.3 . .
C6 C5 C4 121.0(4) . .
C6 C5 H5A 119.5 . .
C4 C5 H5A 119.5 . .
C5 C6 O3 125.1(4) . .
C5 C6 C7 121.5(4) . .
O3 C6 C7 113.4(3) . .
O2 C7 C2 124.7(3) . .
O2 C7 C6 119.1(3) . .
C2 C7 C6 116.2(3) . .
O3 C8 C9 107.5(4) . .
O3 C8 H8A 110.2 . .
C9 C8 H8A 110.2 . .
O3 C8 H8B 110.2 . .
C9 C8 H8B 110.2 . .
H8A C8 H8B 108.5 . .
C8 C9 H9A 109.5 . .
C8 C9 H9B 109.5 . .
H9A C9 H9B 109.5 . .
C8 C9 H9C 109.5 . .
H9A C9 H9C 109.5 . .
H9B C9 H9C 109.5 . .
O4 C10 H10A 109.5 . .
O4 C10 H10B 109.5 . .
H10A C10 H10B 109.5 . .
O4 C10 H10C 109.5 . .
H10A C10 H10C 109.5 . .
H10B C10 H10C 109.5 . .
O5 C11 H11A 109.5 . .
O5 C11 H11B 109.5 . .
H11A C11 H11B 109.5 . .
O5 C11 H11C 109.5 . .
H11A C11 H11C 109.5 . .
H11B C11 H11C 109.5 . .
O6 C12 O6 80.4(18) 8_775 .
O6 C12 H12A 146.8 8_775 .
O6 C12 H12A 113.1 . .
O6 C12 H12B 38.5 8_775 .
O6 C12 H12B 106.8 . .
H12A C12 H12B 109.0 . .
O6 C12 H12C 91.1 8_775 .
O6 C12 H12C 106.1 . .
H12A C12 H12C 112.2 . .
H12B C12 H12C 109.6 . .
C12 O6 O6 49.8(9) . 8_775
C12 O6 H6A 109.5 . .
O6 O6 H6A 105.0 8_775 .

loop_
_geom_bond_atom_site_label_1
_geom_bond_atom_site_label_2
_geom_bond_distance
_geom_bond_site_symmetry_2
Co1 O2 2.022(3) .
Co1 O4 2.052(3) 2_765
Co1 O1 2.068(3) .
Co1 O4 2.081(3) 11_675
Co1 O4 2.116(3) .
Co1 O5 2.140(3) .
O1 C1 1.238(5) .
O2 C7 1.291(4) .
O3 C6 1.371(5) .
O3 C8 1.435(5) .
O4 C10 1.413(5) .
O4 Co1 2.052(3) 2_765
O4 Co1 2.081(3) 12_755
O5 C11 1.362(13) .
O5 H5B 0.7269 .
C1 C2 1.435(6) .
C1 H1A 0.9300 .
C2 C3 1.417(6) .
C2 C7 1.425(5) .
C3 C4 1.354(6) .
C3 H3A 0.9300 .
C4 C5 1.406(6) .
C4 H4A 0.9300 .
C5 C6 1.370(6) .
C5 H5A 0.9300 .
C6 C7 1.436(5) .
C8 C9 1.502(7) .
C8 H8A 0.9700 .
C8 H8B 0.9700 .
C9 H9A 0.9600 .
C9 H9B 0.9600 .
C9 H9C 0.9600 .
C10 H10A 0.9600 .
C10 H10B 0.9600 .
C10 H10C 0.9600 .
C11 H11A 0.9600 .
C11 H11B 0.9600 .
C11 H11C 0.9600 .
C12 O6 1.397(10) 8_775
C12 O6 1.397(10) .
C12 H12A 0.9495 .
C12 H12B 0.9790 .
C12 H12C 0.9168 .
O6 O6 1.80(3) 8_775
O6 H6A 0.8200 .
